data_4338395
loop_
_publ_author_name
'Li, Hong-Fang'
'L\"u, Jian'
'Lin, Jing-Xiang'
'Cao, Rong'

_publ_section_title
;
 Monodispersed Ag Nanoparticles as Catalyst: Preparation Based on
 Crystalline Supramolecular Hybrid of Decamethylcucurbit[5]uril and Silver
 Ions.
;
_journal_issue 11
_journal_name_full 'Inorganic chemistry'
_journal_page_first 5692
_journal_page_last 5697
_journal_paper_doi 10.1021/ic500464v
_journal_volume 53
_journal_year 2014
_chemical_formula_sum 'C40 H50 Ag2 N22 O20'
_chemical_formula_weight 1374.76
_chemical_name_systematic
;
 ?
;
_space_group_crystal_system monoclinic
_space_group_IT_number 15
_space_group_name_Hall '-C 2yc'
_space_group_name_H-M_alt 'C 1 2/c 1'
_symmetry_space_group_name_Hall '-C 2yc'
_symmetry_space_group_name_H-M 'C 1 2/c 1'
_atom_sites_solution_hydrogens geom
_audit_creation_method SHELXL-2013
_cell_angle_alpha 90
_cell_angle_beta 116.879(7)
_cell_angle_gamma 90
_cell_formula_units_Z 4
_cell_length_a 24.5357(13)
_cell_length_b 17.6654(6)
_cell_length_c 13.0119(7)
_cell_measurement_temperature 173(2)
_cell_volume 5030.5(5)
_computing_structure_refinement 'SHELXL-2013 (Sheldrick, 2013)'
_diffrn_ambient_temperature 173(2)
_diffrn_measured_fraction_theta_full 0.999
_diffrn_measured_fraction_theta_max 0.953
_diffrn_radiation_type MoK\a
_diffrn_radiation_wavelength 0.71073
_diffrn_reflns_av_R_equivalents 0.0280
_diffrn_reflns_av_unetI/netI 0.0524
_diffrn_reflns_Laue_measured_fraction_full 0.999
_diffrn_reflns_Laue_measured_fraction_max 0.953
_diffrn_reflns_limit_h_max 31
_diffrn_reflns_limit_h_min -31
_diffrn_reflns_limit_k_max 22
_diffrn_reflns_limit_k_min -22
_diffrn_reflns_limit_l_max 16
_diffrn_reflns_limit_l_min -16
_diffrn_reflns_number 12149
_diffrn_reflns_point_group_measured_fraction_full 0.999
_diffrn_reflns_point_group_measured_fraction_max 0.953
_diffrn_reflns_theta_full 25.242
_diffrn_reflns_theta_max 27.495
_diffrn_reflns_theta_min 2.306
_exptl_absorpt_coefficient_mu 0.882
_exptl_crystal_density_diffrn 1.815
_exptl_crystal_F_000 2792
_refine_diff_density_max 1.424
_refine_diff_density_min -2.162
_refine_diff_density_rms 0.164
_refine_ls_extinction_method none
_refine_ls_goodness_of_fit_ref 1.027
_refine_ls_hydrogen_treatment constr
_refine_ls_matrix_type full
_refine_ls_number_parameters 380
_refine_ls_number_reflns 5513
_refine_ls_number_restraints 0
_refine_ls_restrained_S_all 1.027
_refine_ls_R_factor_all 0.1105
_refine_ls_R_factor_gt 0.0757
_refine_ls_shift/su_max 0.000
_refine_ls_shift/su_mean 0.000
_refine_ls_structure_factor_coef Fsqd
_refine_ls_weighting_details 'w=1/[\s^2^(Fo^2^)+(0.1763P)^2^] where P=(Fo^2^+2Fc^2^)/3'
_refine_ls_weighting_scheme calc
_refine_ls_wR_factor_gt 0.2398
_refine_ls_wR_factor_ref 0.2593
_reflns_Friedel_coverage 0.000
_reflns_number_gt 3516
_reflns_number_total 5513
_reflns_threshold_expression 'I > 2\s(I)'
_cod_data_source_file ic500464v_si_002.cif
_cod_data_source_block 2-cjt
_cod_depositor_comments 'Adding full bibliography for 4338395.cif.'
_cod_database_code 4338395
_shelx_space_group_comment
;
The symmetry employed for this shelxl refinement is uniquely defined
by the following loop, which should always be used as a source of
symmetry information in preference to the above space-group names.
They are only intended as comments.
;
_shelxl_version_number 2013-4

loop_
_space_group_symop_operation_xyz
'x, y, z'
'-x, y, -z+1/2'
'x+1/2, y+1/2, z'
'-x+1/2, y+1/2, -z+1/2'
'-x, -y, -z'
'x, -y, z-1/2'
'-x+1/2, -y+1/2, -z'
'x+1/2, -y+1/2, z-1/2'

loop_
_atom_site_label
_atom_site_type_symbol
_atom_site_fract_x
_atom_site_fract_y
_atom_site_fract_z
_atom_site_U_iso_or_equiv
_atom_site_adp_type
_atom_site_occupancy
_atom_site_site_symmetry_order
_atom_site_calc_flag
_atom_site_refinement_flags_posn
_atom_site_refinement_flags_adp
_atom_site_refinement_flags_occupancy
_atom_site_disorder_assembly
_atom_site_disorder_group
Ag01 Ag -0.07396(3) 0.24378(4) -0.03828(6) 0.0616(3) Uani 1 1 d . . . . .
O1 O -0.13302(16) 0.1183(2) -0.0125(3) 0.0242(8) Uani 1 1 d . . . . .
N1 N -0.15016(17) 0.1152(2) 0.1467(3) 0.0159(8) Uani 1 1 d . . . . .
C1 C 0.0854(2) 0.3054(3) 0.0790(4) 0.0181(10) Uani 1 1 d . . . . .
O2 O -0.15936(16) 0.2858(2) 0.0016(3) 0.0244(8) Uani 1 1 d . . . . .
N2 N -0.09552(17) 0.1208(2) 0.3558(3) 0.0171(8) Uani 1 1 d . . . . .
C2 C 0.0648(2) 0.4381(3) 0.1010(4) 0.0176(9) Uani 1 1 d . . . . .
H2A H 0.0427 0.4360 0.0158 0.021 Uiso 1 1 calc R U . . .
H2B H 0.0927 0.4821 0.1221 0.021 Uiso 1 1 calc R U . . .
O3 O 0.04211(17) 0.2975(2) -0.0173(3) 0.0296(9) Uani 1 1 d . . . . .
N3 N -0.02317(17) 0.0449(2) 0.3555(3) 0.0157(8) Uani 1 1 d . . . . .
C3 C -0.0374(2) 0.4249(2) 0.0879(4) 0.0172(9) Uani 1 1 d . . . . .
O4 O -0.05888(16) 0.3902(2) -0.0033(3) 0.0244(8) Uani 1 1 d . . . . .
N4 N -0.07530(17) 0.0457(2) 0.1466(3) 0.0159(8) Uani 1 1 d . . . . .
C4 C -0.0328(2) 0.4909(3) 0.2487(4) 0.0155(9) Uani 1 1 d . . . . .
O5 O 0.00275(16) 0.1350(2) 0.4975(3) 0.0256(8) Uani 1 1 d . . . . .
N5 N -0.17786(19) 0.2468(2) 0.1522(3) 0.0165(8) Uani 1 1 d . . . . .
C5 C -0.0603(2) 0.5685(3) 0.2440(5) 0.0240(11) Uani 1 1 d . . . . .
H5A H -0.0996 0.5629 0.2459 0.036 Uiso 1 1 calc R U . . .
H5B H -0.0666 0.5942 0.1728 0.036 Uiso 1 1 calc R U . . .
H5C H -0.0325 0.5985 0.3105 0.036 Uiso 1 1 calc R U . . .
N6 N -0.12662(19) 0.2508(2) 0.3618(4) 0.0183(9) Uani 1 1 d . . . . .
C6 C 0.0373(2) 0.0125(3) 0.3993(4) 0.0173(9) Uani 1 1 d . . . . .
H6A H 0.0581 0.0181 0.4841 0.021 Uiso 1 1 calc R U . . .
H6B H 0.0333 -0.0423 0.3817 0.021 Uiso 1 1 calc R U . . .
N7 N -0.14812(18) 0.3651(2) 0.1494(3) 0.0178(8) Uani 1 1 d . . . . .
C7 C -0.1336(2) 0.4316(3) 0.1006(4) 0.0205(10) Uani 1 1 d . . . . .
H7A H -0.1512 0.4251 0.0161 0.025 Uiso 1 1 calc R U . . .
H7B H -0.1534 0.4763 0.1155 0.025 Uiso 1 1 calc R U . . .
N8 N -0.06878(17) 0.4462(2) 0.1462(3) 0.0181(8) Uani 1 1 d . . . . .
C8 C -0.16061(19) 0.2980(3) 0.0930(4) 0.0165(9) Uani 1 1 d . . . . .
N9 N 0.02050(18) 0.4511(2) 0.1443(3) 0.0172(8) Uani 1 1 d . . . . .
C9 C -0.2036(2) 0.4235(3) 0.2469(5) 0.0276(12) Uani 1 1 d . . . . .
H9A H -0.1896 0.4737 0.2369 0.041 Uiso 1 1 calc R U . . .
H9B H -0.2075 0.4225 0.3187 0.041 Uiso 1 1 calc R U . . .
H9C H -0.2435 0.4127 0.1818 0.041 Uiso 1 1 calc R U . . .
N10 N 0.10107(17) 0.3707(2) 0.1412(3) 0.0178(8) Uani 1 1 d . . . . .
C10 C -0.1577(2) 0.3640(3) 0.2521(4) 0.0155(9) Uani 1 1 d . . . . .
C11 C -0.1768(2) 0.2791(3) 0.2562(4) 0.0158(9) Uani 1 1 d . . . . .
C12 C -0.2384(2) 0.2685(3) 0.2571(5) 0.0259(11) Uani 1 1 d . . . . .
H12A H -0.2689 0.3014 0.1988 0.039 Uiso 1 1 calc R U . . .
H12B H -0.2344 0.2817 0.3333 0.039 Uiso 1 1 calc R U . . .
H12C H -0.2513 0.2156 0.2398 0.039 Uiso 1 1 calc R U . . .
C13 C -0.1221(2) 0.1748(3) 0.4053(4) 0.0178(10) Uani 1 1 d . . . . .
H13A H -0.1634 0.1571 0.3895 0.021 Uiso 1 1 calc R U . . .
H13B H -0.0968 0.1756 0.4900 0.021 Uiso 1 1 calc R U . . .
C14 C -0.19759(19) 0.1717(3) 0.1072(4) 0.0166(9) Uani 1 1 d . . . . .
H14A H -0.2298 0.1554 0.1284 0.020 Uiso 1 1 calc R U . . .
H14B H -0.2162 0.1740 0.0221 0.020 Uiso 1 1 calc R U . . .
C15 C -0.1293(2) 0.0732(2) 0.2547(4) 0.0148(9) Uani 1 1 d . . . . .
C16 C -0.1206(2) 0.0963(3) 0.0836(4) 0.0156(9) Uani 1 1 d . . . . .
C17 C -0.1812(2) 0.0322(3) 0.2624(5) 0.0253(11) Uani 1 1 d . . . . .
H17A H -0.2097 0.0693 0.2673 0.038 Uiso 1 1 calc R U . . .
H17B H -0.1651 0.0001 0.3313 0.038 Uiso 1 1 calc R U . . .
H17C H -0.2027 0.0007 0.1938 0.038 Uiso 1 1 calc R U . . .
C18 C -0.07734(19) 0.0210(3) 0.2515(4) 0.0135(9) Uani 1 1 d . . . . .
C19 C -0.0346(2) 0.1041(3) 0.4108(4) 0.0169(9) Uani 1 1 d . . . . .
C20 C -0.0884(2) -0.0633(3) 0.2519(4) 0.0223(10) Uani 1 1 d . . . . .
H20A H -0.1272 -0.0764 0.1859 0.033 Uiso 1 1 calc R U . . .
H20B H -0.0899 -0.0771 0.3235 0.033 Uiso 1 1 calc R U . . .
H20C H -0.0551 -0.0909 0.2467 0.033 Uiso 1 1 calc R U . . .
O1W O -0.1190(4) 0.2554(4) -0.2457(7) 0.082(2) Uani 1 1 d . . . . .
O2W O 0.0000 0.2459(10) 0.2500 0.165(7) Uiso 1 2 d S . P . .
N11 N -0.2371(8) 0.6021(7) 0.0470(11) 0.114(4) Uani 1 1 d . . . . .
O6 O -0.2120(4) 0.6121(5) 0.1505(7) 0.100(2) Uani 1 1 d . . . . .
O7 O -0.1992(7) 0.6130(12) 0.0141(11) 0.122(3) Uani 0.623(10) 1 d . . P A 1
O8 O -0.2765(7) 0.5489(14) 0.0159(12) 0.122(3) Uani 0.623(10) 1 d . . P A 1
O9 O -0.2812(12) 0.6531(19) -0.0288(17) 0.122(3) Uani 0.377(10) 1 d . . P A 2
O10 O -0.2451(13) 0.563(2) -0.013(2) 0.122(3) Uani 0.377(10) 1 d . . P A 2
O3W O 0.0000 -0.2277(6) 0.2500 0.073(2) Uiso 1 2 d S . P . .

loop_
_atom_site_aniso_label
_atom_site_aniso_U_11
_atom_site_aniso_U_22
_atom_site_aniso_U_33
_atom_site_aniso_U_23
_atom_site_aniso_U_13
_atom_site_aniso_U_12
Ag01 0.0665(5) 0.0570(4) 0.0721(5) -0.0032(3) 0.0408(4) 0.0113(3)
O1 0.0261(18) 0.0304(19) 0.0155(17) 0.0046(15) 0.0090(15) 0.0088(15)
N1 0.0145(18) 0.0202(19) 0.0105(17) 0.0005(16) 0.0033(15) 0.0035(15)
C1 0.019(2) 0.018(2) 0.019(2) 0.0009(19) 0.009(2) -0.0001(18)
O2 0.030(2) 0.0282(19) 0.0180(17) -0.0034(15) 0.0131(16) -0.0035(16)
N2 0.0151(19) 0.0201(19) 0.0149(19) -0.0037(16) 0.0057(16) -0.0020(15)
C2 0.023(2) 0.013(2) 0.020(2) 0.0015(18) 0.0123(19) -0.0010(18)
O3 0.033(2) 0.0256(19) 0.0161(18) -0.0045(16) -0.0019(16) 0.0042(16)
N3 0.0143(18) 0.0175(18) 0.0112(18) -0.0023(15) 0.0023(15) -0.0032(15)
C3 0.023(2) 0.0100(19) 0.017(2) 0.0045(18) 0.0078(19) 0.0014(18)
O4 0.0271(18) 0.0291(19) 0.0172(16) -0.0072(15) 0.0101(14) -0.0086(16)
N4 0.0183(19) 0.0185(18) 0.0143(18) 0.0035(16) 0.0103(16) 0.0065(15)
C4 0.019(2) 0.013(2) 0.014(2) 0.0030(17) 0.0073(19) 0.0007(17)
O5 0.0230(18) 0.0292(19) 0.0147(16) -0.0072(15) -0.0002(14) -0.0025(15)
N5 0.020(2) 0.0175(19) 0.0152(19) -0.0026(16) 0.0113(17) -0.0006(15)
C5 0.027(3) 0.014(2) 0.028(3) 0.002(2) 0.010(2) 0.002(2)
N6 0.017(2) 0.018(2) 0.017(2) 0.0015(16) 0.0052(16) 0.0002(15)
C6 0.016(2) 0.020(2) 0.015(2) 0.0042(19) 0.0060(18) -0.0029(18)
N7 0.020(2) 0.0182(19) 0.0156(19) -0.0001(16) 0.0085(16) -0.0011(16)
C7 0.019(2) 0.021(2) 0.018(2) 0.007(2) 0.0051(19) 0.0019(19)
N8 0.0167(19) 0.0198(19) 0.0162(19) -0.0051(16) 0.0061(16) -0.0047(16)
C8 0.009(2) 0.020(2) 0.017(2) 0.0008(19) 0.0023(17) 0.0023(17)
N9 0.021(2) 0.0175(18) 0.0144(18) -0.0030(16) 0.0098(16) -0.0024(16)
C9 0.023(3) 0.025(3) 0.039(3) 0.004(2) 0.017(2) 0.012(2)
N10 0.018(2) 0.0174(19) 0.0145(19) 0.0006(16) 0.0041(16) 0.0002(16)
C10 0.015(2) 0.018(2) 0.016(2) -0.0020(18) 0.0083(18) 0.0022(17)
C11 0.014(2) 0.017(2) 0.017(2) -0.0012(19) 0.0076(18) 0.0019(17)
C12 0.017(3) 0.033(3) 0.032(3) -0.006(2) 0.016(2) -0.002(2)
C13 0.024(2) 0.016(2) 0.015(2) 0.0000(18) 0.0107(19) -0.0018(18)
C14 0.009(2) 0.017(2) 0.017(2) -0.0029(18) 0.0003(17) -0.0020(17)
C15 0.016(2) 0.0122(19) 0.015(2) -0.0019(18) 0.0056(18) -0.0046(17)
C16 0.014(2) 0.015(2) 0.014(2) -0.0020(18) 0.0038(17) -0.0021(17)
C17 0.023(3) 0.024(3) 0.033(3) 0.000(2) 0.016(2) -0.007(2)
C18 0.013(2) 0.015(2) 0.011(2) -0.0029(17) 0.0040(17) -0.0058(17)
C19 0.021(2) 0.016(2) 0.013(2) 0.0032(19) 0.0071(19) -0.0020(18)
C20 0.023(2) 0.014(2) 0.024(2) 0.000(2) 0.005(2) -0.0028(19)
O1W 0.093(5) 0.076(5) 0.089(5) 0.016(4) 0.050(4) 0.004(4)
N11 0.195(13) 0.100(8) 0.096(8) -0.008(7) 0.107(10) 0.029(9)
O6 0.105(5) 0.103(6) 0.103(6) -0.006(5) 0.057(5) 0.008(5)
O7 0.114(8) 0.177(11) 0.066(5) -0.001(6) 0.033(5) -0.001(7)
O8 0.114(8) 0.177(11) 0.066(5) -0.001(6) 0.033(5) -0.001(7)
O9 0.114(8) 0.177(11) 0.066(5) -0.001(6) 0.033(5) -0.001(7)
O10 0.114(8) 0.177(11) 0.066(5) -0.001(6) 0.033(5) -0.001(7)

loop_
_atom_type_symbol
_atom_type_description
_atom_type_scat_dispersion_real
_atom_type_scat_dispersion_imag
_atom_type_scat_source
C C 0.0033 0.0016 'International Tables Vol C Tables 4.2.6.8 and 6.1.1.4'
H H 0.0000 0.0000 'International Tables Vol C Tables 4.2.6.8 and 6.1.1.4'
N N 0.0061 0.0033 'International Tables Vol C Tables 4.2.6.8 and 6.1.1.4'
O O 0.0106 0.0060 'International Tables Vol C Tables 4.2.6.8 and 6.1.1.4'
Ag Ag -0.8971 1.1015 'International Tables Vol C Tables 4.2.6.8 and 6.1.1.4'

loop_
_geom_angle_atom_site_label_1
_geom_angle_atom_site_label_2
_geom_angle_atom_site_label_3
_geom_angle
_geom_angle_site_symmetry_1
_geom_angle_site_symmetry_3
O1W Ag01 O5 103.09(19) . 2
O1W Ag01 O2 101.8(2) . .
O5 Ag01 O2 139.66(13) 2 .
C16 N1 C14 121.3(4) . .
C16 N1 C15 113.9(4) . .
C14 N1 C15 124.8(4) . .
O3 C1 N6 125.1(5) . 2
O3 C1 N10 125.8(4) . .
N6 C1 N10 109.1(4) 2 .
C8 O2 Ag01 130.5(3) . .
C19 N2 C13 120.7(4) . .
C19 N2 C15 112.8(4) . .
C13 N2 C15 126.1(4) . .
N10 C2 N9 116.1(4) . .
C19 N3 C6 120.9(4) . .
C19 N3 C18 112.9(4) . .
C6 N3 C18 126.1(4) . .
O4 C3 N9 125.8(5) . .
O4 C3 N8 125.2(4) . .
N9 C3 N8 108.9(4) . .
C16 N4 C6 121.2(4) . 2
C16 N4 C18 113.2(4) . .
C6 N4 C18 124.8(4) 2 .
N8 C4 N9 112.9(4) . 2
N8 C4 C5 112.3(4) . .
N9 C4 C5 111.6(4) 2 .
N8 C4 C4 102.0(4) . 2
N9 C4 C4 102.0(4) 2 2
C5 C4 C4 115.3(3) . 2
C19 O5 Ag01 135.1(3) . 2
C8 N5 C14 120.7(4) . .
C8 N5 C11 112.5(4) . .
C14 N5 C11 126.7(4) . .
C1 N6 C13 122.2(4) 2 .
C1 N6 C11 112.7(4) 2 .
C13 N6 C11 124.9(4) . .
N4 C6 N3 114.7(4) 2 .
C8 N7 C7 120.7(4) . .
C8 N7 C10 113.3(4) . .
C7 N7 C10 125.6(4) . .
N8 C7 N7 113.9(4) . .
C3 N8 C7 121.2(4) . .
C3 N8 C4 113.6(4) . .
C7 N8 C4 124.8(4) . .
O2 C8 N7 125.7(5) . .
O2 C8 N5 125.4(4) . .
N7 C8 N5 108.9(4) . .
C3 N9 C2 121.5(4) . .
C3 N9 C4 113.3(4) . 2
C2 N9 C4 125.2(4) . 2
C1 N10 C2 121.6(4) . .
C1 N10 C10 112.9(4) . 2
C2 N10 C10 125.5(4) . 2
N7 C10 N10 113.1(4) . 2
N7 C10 C9 112.0(4) . .
N10 C10 C9 110.8(4) 2 .
N7 C10 C11 102.5(4) . .
N10 C10 C11 102.4(4) 2 .
C9 C10 C11 115.7(4) . .
N5 C11 N6 113.2(4) . .
N5 C11 C12 110.9(4) . .
N6 C11 C12 111.5(4) . .
N5 C11 C10 102.8(4) . .
N6 C11 C10 102.7(4) . .
C12 C11 C10 115.2(4) . .
N6 C13 N2 114.0(4) . .
N1 C14 N5 115.1(4) . .
N1 C15 N2 112.5(4) . .
N1 C15 C17 111.6(4) . .
N2 C15 C17 111.6(4) . .
N1 C15 C18 101.9(3) . .
N2 C15 C18 102.9(3) . .
C17 C15 C18 115.9(4) . .
O1 C16 N1 126.2(4) . .
O1 C16 N4 125.8(4) . .
N1 C16 N4 107.9(4) . .
N4 C18 N3 112.2(4) . .
N4 C18 C20 112.4(4) . .
N3 C18 C20 111.6(4) . .
N4 C18 C15 102.7(3) . .
N3 C18 C15 102.2(3) . .
C20 C18 C15 115.0(4) . .
O5 C19 N2 125.3(5) . .
O5 C19 N3 125.7(4) . .
N2 C19 N3 109.0(4) . .
O10 N11 O6 142(2) . .
O7 N11 O6 106.6(16) . .
O7 N11 O8 127.0(15) . .
O6 N11 O8 113.0(14) . .
O10 N11 O9 95(2) . .
O6 N11 O9 121.8(14) . .
N11 O9 O10 33.7(11) . .
N11 O10 O9 52(2) . .

loop_
_geom_bond_atom_site_label_1
_geom_bond_atom_site_label_2
_geom_bond_distance
_geom_bond_site_symmetry_2
Ag01 O1W 2.418(8) .
Ag01 O5 2.487(4) 2
Ag01 O2 2.488(4) .
O1 C16 1.210(6) .
N1 C16 1.360(6) .
N1 C14 1.440(6) .
N1 C15 1.462(6) .
C1 O3 1.230(6) .
C1 N6 1.358(6) 2
C1 N10 1.361(6) .
O2 C8 1.223(6) .
N2 C19 1.366(6) .
N2 C13 1.460(6) .
N2 C15 1.462(6) .
C2 N10 1.436(6) .
C2 N9 1.451(6) .
N3 C19 1.368(6) .
N3 C6 1.446(6) .
N3 C18 1.467(5) .
C3 O4 1.223(6) .
C3 N9 1.351(6) .
C3 N8 1.357(6) .
N4 C16 1.372(6) .
N4 C6 1.439(6) 2
N4 C18 1.454(6) .
C4 N8 1.455(6) .
C4 N9 1.464(6) 2
C4 C5 1.517(6) .
C4 C4 1.594(9) 2
O5 C19 1.215(5) .
O5 Ag01 2.487(4) 2
N5 C8 1.373(6) .
N5 C14 1.443(6) .
N5 C11 1.457(6) .
N6 C1 1.358(6) 2
N6 C13 1.441(6) .
N6 C11 1.458(6) .
C6 N4 1.439(6) 2
N7 C8 1.353(6) .
N7 C7 1.454(6) .
N7 C10 1.458(6) .
C7 N8 1.448(6) .
N9 C4 1.464(6) 2
C9 C10 1.520(6) .
N10 C10 1.458(6) 2
C10 N10 1.458(6) 2
C10 C11 1.580(6) .
C11 C12 1.528(6) .
C15 C17 1.508(6) .
C15 C18 1.588(6) .
C18 C20 1.514(6) .
N11 O10 1.00(3) .
N11 O7 1.203(19) .
N11 O6 1.214(13) .
N11 O8 1.27(2) .
N11 O9 1.41(3) .
O9 O10 1.79(5) .
